data_4078870
loop_
_publ_author_name
'Baillie, Sharon E.'
'Clegg, William'
'Garc\?\'ia-\'Alvarez, Pablo'
'Hevia, Eva'
'Kennedy, Alan R.'
'Klett, Jan'
'Russo, Luca'

_publ_section_title
;
 Synthesis, Structural Elucidation, and Diffusion-Ordered NMR Studies of
 Homoleptic Alkyllithium Magnesiates: Donor-Controlled Structural
 Variations in Mixed-Metal Chemistry
;
_journal_issue 14
_journal_name_full Organometallics
_journal_page_first 5131
_journal_paper_doi 10.1021/om300477m
_journal_volume 31
_journal_year 2012
_chemical_formula_sum 'C21 H56 Li Mg N3 Si3'
_chemical_formula_weight 466.21
_chemical_name_systematic
; 
 ? 
;
_space_group_IT_number 14
_symmetry_cell_setting monoclinic
_symmetry_space_group_name_Hall '-P 2yn'
_symmetry_space_group_name_H-M 'P 1 21/n 1'
_atom_sites_solution_hydrogens geom
_atom_sites_solution_primary direct
_atom_sites_solution_secondary difmap
_audit_creation_method SHELXL-97
_cell_angle_alpha 90.00
_cell_angle_beta 97.643(3)
_cell_angle_gamma 90.00
_cell_formula_units_Z 4
_cell_length_a 9.8686(3)
_cell_length_b 16.9877(7)
_cell_length_c 19.5686(8)
_cell_measurement_reflns_used 8903
_cell_measurement_temperature 123(2)
_cell_measurement_theta_max 30.89
_cell_measurement_theta_min 2.73
_cell_volume 3251.4(2)
_computing_structure_refinement 'SHELXL-97 (Sheldrick, 1997)'
_computing_structure_solution 'SHELXS-97 (Sheldrick, 1990)'
_diffrn_ambient_temperature 123(2)
_diffrn_detector_area_resol_mean 12.4
_diffrn_measured_fraction_theta_full 0.999
_diffrn_measured_fraction_theta_max 0.911
_diffrn_measurement_device_type 'Oxford Diffraction Gemini S'
_diffrn_measurement_method '\w scans'
_diffrn_radiation_monochromator graphite
_diffrn_radiation_source 'fine-focus sealed tube'
_diffrn_radiation_type MoK\a
_diffrn_radiation_wavelength 0.71073
_diffrn_reflns_av_R_equivalents 0.0441
_diffrn_reflns_av_sigmaI/netI 0.0697
_diffrn_reflns_limit_h_max 14
_diffrn_reflns_limit_h_min -13
_diffrn_reflns_limit_k_max 23
_diffrn_reflns_limit_k_min -24
_diffrn_reflns_limit_l_max 28
_diffrn_reflns_limit_l_min -26
_diffrn_reflns_number 27494
_diffrn_reflns_theta_full 27.50
_diffrn_reflns_theta_max 30.96
_diffrn_reflns_theta_min 2.73
_exptl_absorpt_coefficient_mu 0.176
_exptl_absorpt_correction_T_max 1.000
_exptl_absorpt_correction_T_min 0.887
_exptl_absorpt_correction_type multi-scan
_exptl_absorpt_process_details
;
CrysAlisPro, Oxford Diffraction Ltd.,
Version 1.171.33.55 (release 05-01-2010 CrysAlis171 .NET)
(compiled Jan  5 2010,16:28:46)
Empirical absorption correction using spherical harmonics,
 implemented in SCALE3 ABSPACK scaling algorithm.
;
_exptl_crystal_colour colourless
_exptl_crystal_density_diffrn 0.952
_exptl_crystal_density_method 'not measured'
_exptl_crystal_description fragment
_exptl_crystal_F_000 1040
_exptl_crystal_size_max 0.2
_exptl_crystal_size_mid 0.16
_exptl_crystal_size_min 0.14
_refine_diff_density_max 0.484
_refine_diff_density_min -0.463
_refine_diff_density_rms 0.051
_refine_ls_extinction_method none
_refine_ls_goodness_of_fit_ref 0.937
_refine_ls_hydrogen_treatment constr
_refine_ls_matrix_type full
_refine_ls_number_parameters 269
_refine_ls_number_reflns 9417
_refine_ls_number_restraints 2
_refine_ls_restrained_S_all 0.937
_refine_ls_R_factor_all 0.0882
_refine_ls_R_factor_gt 0.0469
_refine_ls_shift/su_max 0.000
_refine_ls_shift/su_mean 0.000
_refine_ls_structure_factor_coef Fsqd
_refine_ls_weighting_details 'calc w=1/[\s^2^(Fo^2^)+(0.0613P)^2^+0.0000P] where P=(Fo^2^+2Fc^2^)/3'
_refine_ls_weighting_scheme calc
_refine_ls_wR_factor_gt 0.1082
_refine_ls_wR_factor_ref 0.1178
_reflns_number_gt 5767
_reflns_number_total 9417
_reflns_threshold_expression I>2sigma(I)
_cod_data_source_file om300477m_si_001.cif
_cod_data_source_block jksha3_compound_6
_cod_original_sg_symbol_H-M 'P 21/n'
_cod_database_code 4078870

loop_
_symmetry_equiv_pos_as_xyz
'x, y, z'
'-x+1/2, y+1/2, -z+1/2'
'-x, -y, -z'
'x-1/2, -y-1/2, z-1/2'

loop_
_atom_site_label
_atom_site_type_symbol
_atom_site_fract_x
_atom_site_fract_y
_atom_site_fract_z
_atom_site_U_iso_or_equiv
_atom_site_adp_type
_atom_site_occupancy
_atom_site_symmetry_multiplicity
_atom_site_calc_flag
_atom_site_refinement_flags
_atom_site_disorder_assembly
_atom_site_disorder_group
Li1 Li 0.4723(2) 0.22189(16) 0.47777(13) 0.0249(6) Uani 1 1 d . . .
Mg1 Mg 0.26521(4) 0.38227(3) 0.32411(3) 0.02244(12) Uani 1 1 d . . .
C1 C 0.30787(14) 0.39389(11) 0.21937(8) 0.0288(4) Uani 1 1 d . . .
H1A H 0.2895 0.3433 0.1948 0.035 Uiso 1 1 calc R . .
H1B H 0.2474 0.4344 0.1952 0.035 Uiso 1 1 calc R . .
Si1 Si 0.48690(4) 0.42191(3) 0.21870(2) 0.02603(11) Uani 1 1 d . . .
C11 C 0.60183(16) 0.33664(11) 0.24722(9) 0.0354(4) Uani 1 1 d . . .
H11A H 0.5794 0.2920 0.2160 0.053 Uiso 1 1 calc R . .
H11B H 0.5888 0.3214 0.2942 0.053 Uiso 1 1 calc R . .
H11C H 0.6973 0.3520 0.2463 0.053 Uiso 1 1 calc R . .
C12 C 0.53685(17) 0.45605(12) 0.13384(9) 0.0388(4) Uani 1 1 d . . .
H12A H 0.5249 0.4128 0.1005 0.058 Uiso 1 1 calc R . .
H12B H 0.6328 0.4727 0.1405 0.058 Uiso 1 1 calc R . .
H12C H 0.4789 0.5005 0.1165 0.058 Uiso 1 1 calc R . .
C13 C 0.53182(17) 0.50485(11) 0.28158(10) 0.0388(4) Uani 1 1 d . . .
H13A H 0.5258 0.4863 0.3285 0.058 Uiso 1 1 calc R . .
H13B H 0.4678 0.5486 0.2705 0.058 Uiso 1 1 calc R . .
H13C H 0.6252 0.5228 0.2784 0.058 Uiso 1 1 calc R . .
C2 C 0.33698(14) 0.27747(9) 0.38365(8) 0.0226(3) Uani 1 1 d . . .
H2A H 0.4372 0.2728 0.3847 0.027 Uiso 1 1 calc R . .
H2B H 0.3178 0.2838 0.4317 0.027 Uiso 1 1 calc R . .
Si2 Si 0.25611(4) 0.18748(3) 0.34796(2) 0.02640(11) Uani 1 1 d . . .
C21 C 0.30826(18) 0.16764(12) 0.26134(9) 0.0404(4) Uani 1 1 d . . .
H21A H 0.2692 0.1174 0.2438 0.061 Uiso 1 1 calc R . .
H21B H 0.4082 0.1651 0.2652 0.061 Uiso 1 1 calc R . .
H21C H 0.2747 0.2100 0.2295 0.061 Uiso 1 1 calc R . .
C22 C 0.06512(17) 0.19942(13) 0.33941(12) 0.0504(5) Uani 1 1 d . . .
H22A H 0.0210 0.1493 0.3249 0.076 Uiso 1 1 calc R . .
H22B H 0.0362 0.2400 0.3049 0.076 Uiso 1 1 calc R . .
H22C H 0.0386 0.2152 0.3839 0.076 Uiso 1 1 calc R . .
C23 C 0.29586(18) 0.09475(11) 0.39995(10) 0.0403(4) Uani 1 1 d . . .
H23A H 0.2609 0.0490 0.3725 0.060 Uiso 1 1 calc R . .
H23B H 0.2523 0.0973 0.4421 0.060 Uiso 1 1 calc R . .
H23C H 0.3950 0.0898 0.4122 0.060 Uiso 1 1 calc R . .
C3 C 0.18203(14) 0.47760(10) 0.37793(8) 0.0268(3) Uani 1 1 d . . .
H3A H 0.2004 0.4669 0.4280 0.032 Uiso 1 1 calc R . .
H3B H 0.2313 0.5265 0.3689 0.032 Uiso 1 1 calc R . .
Si3 Si -0.00109(4) 0.49484(3) 0.35516(2) 0.02622(11) Uani 1 1 d . . .
C31 C -0.06717(18) 0.59336(13) 0.37964(11) 0.0484(5) Uani 1 1 d . . .
H31A H -0.0170 0.6353 0.3595 0.073 Uiso 1 1 calc R . .
H31B H -0.0542 0.5986 0.4300 0.073 Uiso 1 1 calc R . .
H31C H -0.1647 0.5975 0.3622 0.073 Uiso 1 1 calc R . .
C32 C -0.10112(18) 0.41933(13) 0.39714(11) 0.0515(5) Uani 1 1 d . . .
H32A H -0.0769 0.3666 0.3824 0.077 Uiso 1 1 calc R . .
H32B H -0.1991 0.4283 0.3836 0.077 Uiso 1 1 calc R . .
H32C H -0.0796 0.4235 0.4474 0.077 Uiso 1 1 calc R . .
C33 C -0.05029(16) 0.48596(13) 0.25971(9) 0.0405(5) Uani 1 1 d . . .
H33A H 0.0053 0.5222 0.2361 0.061 Uiso 1 1 calc R . .
H33B H -0.1472 0.4992 0.2478 0.061 Uiso 1 1 calc R . .
H33C H -0.0347 0.4318 0.2453 0.061 Uiso 1 1 calc R . .
C422 C 0.56593(19) 0.39283(11) 0.49263(10) 0.0438(5) Uani 1 1 d . . .
H42A H 0.6034 0.3891 0.4488 0.066 Uiso 1 1 d R A .
H42B H 0.6169 0.4326 0.5219 0.066 Uiso 1 1 d R . .
H42C H 0.4694 0.4080 0.4838 0.066 Uiso 1 1 d R . .
N41 N 0.3882(2) 0.19887(15) 0.56982(12) 0.0320(6) Uiso 0.766(3) 1 d P A 1
N42 N 0.5731(3) 0.31614(16) 0.52955(13) 0.0266(7) Uiso 0.766(3) 1 d P A 1
C411 C 0.3826(3) 0.11760(18) 0.59401(15) 0.0434(6) Uiso 0.766(3) 1 d P A 1
H41A H 0.4749 0.0952 0.6004 0.065 Uiso 0.766(3) 1 calc PR A 1
H41B H 0.3238 0.0864 0.5599 0.065 Uiso 0.766(3) 1 calc PR A 1
H41C H 0.3454 0.1167 0.6380 0.065 Uiso 0.766(3) 1 calc PR A 1
C412 C 0.2479(3) 0.23180(18) 0.56213(15) 0.0367(7) Uiso 0.766(3) 1 d P A 1
H41D H 0.2133 0.2306 0.6068 0.055 Uiso 0.766(3) 1 calc PR A 1
H41E H 0.1881 0.2003 0.5287 0.055 Uiso 0.766(3) 1 calc PR A 1
H41F H 0.2496 0.2863 0.5458 0.055 Uiso 0.766(3) 1 calc PR A 1
C413 C 0.4776(2) 0.24597(16) 0.62128(13) 0.0399(6) Uiso 0.766(3) 1 d P A 1
H41G H 0.5624 0.2160 0.6362 0.048 Uiso 0.766(3) 1 calc PR A 1
H41H H 0.4303 0.2544 0.6622 0.048 Uiso 0.766(3) 1 calc PR A 1
C421 C 0.5143(3) 0.32403(18) 0.59373(14) 0.0409(7) Uiso 0.766(3) 1 d P A 1
H42D H 0.4313 0.3573 0.5856 0.049 Uiso 0.766(3) 1 calc PR A 1
H42E H 0.5808 0.3507 0.6284 0.049 Uiso 0.766(3) 1 calc PR A 1
N43 N 0.6653(3) 0.17315(18) 0.46172(15) 0.0276(8) Uiso 0.766(3) 1 d P A 1
C431 C 0.6756(3) 0.14627(17) 0.39140(13) 0.0343(6) Uiso 0.766(3) 1 d P A 1
H43A H 0.6452 0.1883 0.3586 0.051 Uiso 0.766(3) 1 calc PR A 1
H43B H 0.6177 0.0998 0.3811 0.051 Uiso 0.766(3) 1 calc PR A 1
H43C H 0.7708 0.1327 0.3875 0.051 Uiso 0.766(3) 1 calc PR A 1
C432 C 0.7088(3) 0.10874(18) 0.50975(15) 0.0409(7) Uiso 0.766(3) 1 d P A 1
H43D H 0.7042 0.1262 0.5571 0.061 Uiso 0.766(3) 1 calc PR A 1
H43E H 0.8029 0.0937 0.5049 0.061 Uiso 0.766(3) 1 calc PR A 1
H43F H 0.6483 0.0634 0.4992 0.061 Uiso 0.766(3) 1 calc PR A 1
C433 C 0.7529(2) 0.24300(14) 0.47817(12) 0.0341(6) Uiso 0.766(3) 1 d P A 1
H43M H 0.7430 0.2788 0.4379 0.041 Uiso 0.766(3) 1 calc PR A 1
H43N H 0.8496 0.2261 0.4869 0.041 Uiso 0.766(3) 1 calc PR A 1
C423 C 0.7166(3) 0.28771(16) 0.54124(15) 0.0353(7) Uiso 0.766(3) 1 d P A 1
H42F H 0.7290 0.2526 0.5820 0.042 Uiso 0.766(3) 1 calc PR A 1
H42G H 0.7791 0.3331 0.5508 0.042 Uiso 0.766(3) 1 calc PR A 1
N433 N 0.6598(8) 0.1665(5) 0.4739(5) 0.021(2) Uiso 0.234(3) 1 d P A 2
C43A C 0.6987(8) 0.1736(6) 0.4038(4) 0.035(2) Uiso 0.234(3) 1 d P A 2
H43G H 0.6970 0.2292 0.3902 0.052 Uiso 0.234(3) 1 calc PR A 2
H43H H 0.6340 0.1439 0.3712 0.052 Uiso 0.234(3) 1 calc PR A 2
H43I H 0.7910 0.1525 0.4034 0.052 Uiso 0.234(3) 1 calc PR A 2
C43B C 0.6743(8) 0.0827(5) 0.4941(4) 0.0336(18) Uiso 0.234(3) 1 d P A 2
H43J H 0.6492 0.0760 0.5405 0.050 Uiso 0.234(3) 1 calc PR A 2
H43K H 0.7693 0.0661 0.4937 0.050 Uiso 0.234(3) 1 calc PR A 2
H43L H 0.6140 0.0506 0.4614 0.050 Uiso 0.234(3) 1 calc PR A 2
C43C C 0.7569(7) 0.2111(5) 0.5234(4) 0.0363(19) Uiso 0.234(3) 1 d P A 2
H43O H 0.7476 0.1934 0.5707 0.044 Uiso 0.234(3) 1 calc PR A 2
H43P H 0.8513 0.1992 0.5146 0.044 Uiso 0.234(3) 1 calc PR A 2
C42A C 0.7358(6) 0.2938(4) 0.5190(4) 0.0195(15) Uiso 0.234(3) 1 d PD A 2
H42Z H 0.7602 0.3138 0.4747 0.023 Uiso 0.234(3) 1 d PR A 2
H42I H 0.7953 0.3207 0.5566 0.023 Uiso 0.234(3) 1 d PR A 2
C444 C 0.5602(9) 0.3156(6) 0.5942(4) 0.035(2) Uiso 0.234(3) 1 d PD A 2
H44A H 0.6187 0.2757 0.6206 0.042 Uiso 0.234(3) 1 calc PR A 2
H44B H 0.5824 0.3674 0.6161 0.042 Uiso 0.234(3) 1 calc PR A 2
C445 C 0.4122(8) 0.2967(5) 0.5992(4) 0.040(2) Uiso 0.234(3) 1 d P A 2
H44C H 0.3991 0.2954 0.6485 0.048 Uiso 0.234(3) 1 calc PR A 2
H44D H 0.3543 0.3395 0.5769 0.048 Uiso 0.234(3) 1 calc PR A 2
N44 N 0.3650(7) 0.2210(5) 0.5671(4) 0.0255(17) Uiso 0.234(3) 1 d P A 2
C447 C 0.4077(7) 0.1535(5) 0.6117(4) 0.0318(18) Uiso 0.234(3) 1 d P A 2
H44E H 0.3641 0.1567 0.6538 0.048 Uiso 0.234(3) 1 calc PR A 2
H44F H 0.5073 0.1542 0.6239 0.048 Uiso 0.234(3) 1 calc PR A 2
H44G H 0.3801 0.1045 0.5873 0.048 Uiso 0.234(3) 1 calc PR A 2
C446 C 0.2143(8) 0.2171(5) 0.5503(4) 0.0264(18) Uiso 0.234(3) 1 d P A 2
H44H H 0.1726 0.2172 0.5931 0.040 Uiso 0.234(3) 1 calc PR A 2
H44I H 0.1887 0.1686 0.5245 0.040 Uiso 0.234(3) 1 calc PR A 2
H44J H 0.1817 0.2627 0.5222 0.040 Uiso 0.234(3) 1 calc PR A 2
N444 N 0.5950(7) 0.3179(5) 0.5207(4) 0.019(2) Uiso 0.234(3) 1 d PD A 2

loop_
_atom_site_aniso_label
_atom_site_aniso_U_11
_atom_site_aniso_U_22
_atom_site_aniso_U_33
_atom_site_aniso_U_23
_atom_site_aniso_U_13
_atom_site_aniso_U_12
Li1 0.0247(12) 0.0251(14) 0.0247(14) -0.0001(12) 0.0028(10) -0.0005(11)
Mg1 0.0204(2) 0.0249(3) 0.0218(3) 0.0015(2) 0.00185(18) 0.0011(2)
C1 0.0256(7) 0.0359(10) 0.0245(8) 0.0040(7) 0.0022(6) 0.0021(7)
Si1 0.0242(2) 0.0289(3) 0.0258(2) 0.0023(2) 0.00659(16) 0.00370(18)
C11 0.0310(8) 0.0371(10) 0.0396(10) 0.0056(9) 0.0101(7) 0.0071(8)
C12 0.0330(8) 0.0452(12) 0.0402(11) 0.0098(9) 0.0126(7) 0.0051(8)
C13 0.0323(8) 0.0394(11) 0.0448(11) -0.0069(9) 0.0057(7) 0.0038(8)
C2 0.0242(7) 0.0249(8) 0.0186(7) 0.0001(6) 0.0022(5) 0.0001(6)
Si2 0.0252(2) 0.0250(2) 0.0279(2) -0.0052(2) -0.00048(16) -0.00053(18)
C21 0.0515(10) 0.0407(11) 0.0275(9) -0.0115(9) -0.0005(7) 0.0005(9)
C22 0.0306(9) 0.0472(13) 0.0714(15) -0.0156(11) -0.0007(9) -0.0030(9)
C23 0.0488(10) 0.0266(9) 0.0444(11) -0.0029(9) 0.0023(8) -0.0053(8)
C3 0.0269(7) 0.0267(9) 0.0264(8) -0.0017(7) 0.0020(6) 0.0002(6)
Si3 0.0239(2) 0.0284(3) 0.0267(2) -0.0042(2) 0.00456(16) 0.00025(18)
C31 0.0371(9) 0.0477(12) 0.0583(13) -0.0175(11) -0.0015(8) 0.0123(9)
C32 0.0382(10) 0.0585(14) 0.0599(13) 0.0129(12) 0.0138(9) -0.0088(10)
C33 0.0286(8) 0.0595(14) 0.0323(10) -0.0105(9) 0.0003(7) -0.0006(8)
C422 0.0469(10) 0.0250(10) 0.0545(12) -0.0012(9) -0.0120(9) -0.0101(8)

loop_
_atom_type_symbol
_atom_type_description
_atom_type_scat_dispersion_real
_atom_type_scat_dispersion_imag
_atom_type_scat_source
C C 0.0033 0.0016 'International Tables Vol C Tables 4.2.6.8 and 6.1.1.4'
H H 0.0000 0.0000 'International Tables Vol C Tables 4.2.6.8 and 6.1.1.4'
Li Li -0.0003 0.0001 'International Tables Vol C Tables 4.2.6.8 and 6.1.1.4'
N N 0.0061 0.0033 'International Tables Vol C Tables 4.2.6.8 and 6.1.1.4'
Mg Mg 0.0486 0.0363 'International Tables Vol C Tables 4.2.6.8 and 6.1.1.4'
Si Si 0.0817 0.0704 'International Tables Vol C Tables 4.2.6.8 and 6.1.1.4'

loop_
_geom_angle_atom_site_label_1
_geom_angle_atom_site_label_2
_geom_angle_atom_site_label_3
_geom_angle
N42 Li1 N433 89.7(3)
N42 Li1 N41 86.77(14)
N433 Li1 N41 113.4(3)
N433 Li1 N444 84.2(3)
N41 Li1 N444 94.2(2)
N42 Li1 N43 89.54(14)
N41 Li1 N43 120.73(16)
N444 Li1 N43 83.3(2)
N42 Li1 N44 82.3(2)
N433 Li1 N44 123.9(3)
N444 Li1 N44 90.1(3)
N43 Li1 N44 131.1(2)
C3 Mg1 C1 122.12(7)
C3 Mg1 C2 117.90(6)
C1 Mg1 C2 119.30(7)
Si1 C1 Mg1 109.95(7)
Si1 C1 H1A 109.7
Mg1 C1 H1A 109.7
Si1 C1 H1B 109.7
Mg1 C1 H1B 109.7
H1A C1 H1B 108.2
C1 Si1 C11 110.03(8)
C1 Si1 C13 109.45(8)
C11 Si1 C13 107.60(8)
C1 Si1 C12 116.85(7)
C11 Si1 C12 106.30(8)
C13 Si1 C12 106.19(9)
Si1 C11 H11A 109.5
Si1 C11 H11B 109.5
H11A C11 H11B 109.5
Si1 C11 H11C 109.5
H11A C11 H11C 109.5
H11B C11 H11C 109.5
Si1 C12 H12A 109.5
Si1 C12 H12B 109.5
H12A C12 H12B 109.5
Si1 C12 H12C 109.5
H12A C12 H12C 109.5
H12B C12 H12C 109.5
Si1 C13 H13A 109.5
Si1 C13 H13B 109.5
H13A C13 H13B 109.5
Si1 C13 H13C 109.5
H13A C13 H13C 109.5
H13B C13 H13C 109.5
Si2 C2 Mg1 112.57(7)
Si2 C2 H2A 109.1
Mg1 C2 H2A 109.1
Si2 C2 H2B 109.1
Mg1 C2 H2B 109.1
H2A C2 H2B 107.8
C2 Si2 C21 109.90(8)
C2 Si2 C22 109.06(8)
C21 Si2 C22 109.44(9)
C2 Si2 C23 116.42(7)
C21 Si2 C23 106.03(9)
C22 Si2 C23 105.78(9)
Si2 C21 H21A 109.5
Si2 C21 H21B 109.5
H21A C21 H21B 109.5
Si2 C21 H21C 109.5
H21A C21 H21C 109.5
H21B C21 H21C 109.5
Si2 C22 H22A 109.5
Si2 C22 H22B 109.5
H22A C22 H22B 109.5
Si2 C22 H22C 109.5
H22A C22 H22C 109.5
H22B C22 H22C 109.5
Si2 C23 H23A 109.5
Si2 C23 H23B 109.5
H23A C23 H23B 109.5
Si2 C23 H23C 109.5
H23A C23 H23C 109.5
H23B C23 H23C 109.5
Si3 C3 Mg1 115.50(8)
Si3 C3 H3A 108.4
Mg1 C3 H3A 108.4
Si3 C3 H3B 108.4
Mg1 C3 H3B 108.4
H3A C3 H3B 107.5
C3 Si3 C33 110.32(8)
C3 Si3 C32 110.19(8)
C33 Si3 C32 107.48(9)
C3 Si3 C31 116.48(8)
C33 Si3 C31 105.84(9)
C32 Si3 C31 106.07(10)
Si3 C31 H31A 109.5
Si3 C31 H31B 109.5
H31A C31 H31B 109.5
Si3 C31 H31C 109.5
H31A C31 H31C 109.5
H31B C31 H31C 109.5
Si3 C32 H32A 109.5
Si3 C32 H32B 109.5
H32A C32 H32B 109.5
Si3 C32 H32C 109.5
H32A C32 H32C 109.5
H32B C32 H32C 109.5
Si3 C33 H33A 109.5
Si3 C33 H33B 109.5
H33A C33 H33B 109.5
Si3 C33 H33C 109.5
H33A C33 H33C 109.5
H33B C33 H33C 109.5
N444 C422 H42A 101.7
N42 C422 H42A 111.7
N444 C422 H42B 109.5
N42 C422 H42B 109.4
H42A C422 H42B 109.5
N444 C422 H42C 116.9
N42 C422 H42C 107.4
H42A C422 H42C 109.5
H42B C422 H42C 109.5
C411 N41 C413 109.5(2)
C411 N41 C412 108.3(2)
C413 N41 C412 109.2(2)
C411 N41 Li1 119.0(2)
C413 N41 Li1 102.30(17)
C412 N41 Li1 108.07(19)
C421 N42 C423 112.2(2)
C421 N42 C422 109.8(2)
C423 N42 C422 110.0(2)
C421 N42 Li1 105.76(19)
C423 N42 Li1 102.10(19)
C422 N42 Li1 116.73(17)
N41 C413 C421 112.6(2)
N41 C413 H41G 109.1
C421 C413 H41G 109.1
N41 C413 H41H 109.1
C421 C413 H41H 109.1
H41G C413 H41H 107.8
N42 C421 C413 111.9(2)
N42 C421 H42D 109.2
C413 C421 H42D 109.2
N42 C421 H42E 109.2
C413 C421 H42E 109.2
H42D C421 H42E 107.9
C431 N43 C432 108.5(2)
C431 N43 C433 110.1(2)
C432 N43 C433 110.2(2)
C431 N43 Li1 115.65(19)
C432 N43 Li1 112.6(2)
C433 N43 Li1 99.43(19)
N43 C433 C423 112.4(2)
N43 C433 H43M 109.1
C423 C433 H43M 109.1
N43 C433 H43N 109.1
C423 C433 H43N 109.1
H43M C433 H43N 107.9
N43 C433 H42Z 145.6
H43N C433 H42Z 103.6
N42 C423 C433 110.9(2)
N42 C423 H42F 109.4
C433 C423 H42F 109.4
N42 C423 H42G 109.4
C433 C423 H42G 109.4
H42F C423 H42G 108.0
N42 C423 H42Z 98.6
N42 C423 H42I 124.5
C433 C423 H42I 105.8
H42F C423 H42I 95.1
C43C N433 C43B 106.7(7)
C43C N433 C43A 109.9(7)
C43B N433 C43A 107.4(7)
C43C N433 Li1 104.3(6)
C43B N433 Li1 118.6(6)
C43A N433 Li1 109.7(6)
N433 C43A H43G 109.5
N433 C43A H43H 109.5
H43G C43A H43H 109.5
N433 C43A H43I 109.5
H43G C43A H43I 109.5
H43H C43A H43I 109.5
N433 C43B H43J 109.5
N433 C43B H43K 109.5
H43J C43B H43K 109.5
N433 C43B H43L 109.5
H43J C43B H43L 109.5
H43K C43B H43L 109.5
C42A C43C N433 113.0(7)
C42A C43C H43O 109.0
N433 C43C H43O 109.0
C42A C43C H43P 109.0
N433 C43C H43P 109.0
H43O C43C H43P 107.8
C43C C42A N444 114.2(6)
C43C C42A H42Z 110.0
N444 C42A H42Z 105.5
C43C C42A H42I 110.1
N444 C42A H42I 109.1
H42Z C42A H42I 107.6
C445 C444 N444 114.1(7)
C445 C444 H44A 108.7
N444 C444 H44A 108.7
C445 C444 H44B 108.7
N444 C444 H44B 108.7
H44A C444 H44B 107.6
N44 C445 C444 114.2(7)
N44 C445 H44C 108.7
C444 C445 H44C 108.7
N44 C445 H44D 108.7
C444 C445 H44D 108.7
H44C C445 H44D 107.6
C447 N44 C445 112.1(6)
C447 N44 C446 107.3(6)
C445 N44 C446 112.5(7)
C447 N44 Li1 110.8(5)
C445 N44 Li1 100.2(5)
C446 N44 Li1 114.0(5)
N44 C447 H44E 109.5
N44 C447 H44F 109.5
H44E C447 H44F 109.5
N44 C447 H44G 109.5
H44E C447 H44G 109.5
H44F C447 H44G 109.5
N44 C446 H44H 109.5
N44 C446 H44I 109.5
H44H C446 H44I 109.5
N44 C446 H44J 109.5
H44H C446 H44J 109.5
H44I C446 H44J 109.5
C422 N444 C42A 113.2(6)
C422 N444 C444 109.4(6)
C42A N444 C444 110.5(6)
C422 N444 Li1 117.7(4)
C42A N444 Li1 105.7(5)
C444 N444 Li1 99.5(5)

loop_
_geom_bond_atom_site_label_1
_geom_bond_atom_site_label_2
_geom_bond_distance
Li1 N42 2.076(4)
Li1 N433 2.087(9)
Li1 N41 2.118(3)
Li1 N444 2.136(8)
Li1 N43 2.138(4)
Li1 N44 2.160(7)
Mg1 C3 2.1531(16)
Mg1 C1 2.1556(16)
Mg1 C2 2.1930(16)
C1 Si1 1.8315(15)
C1 H1A 0.990
C1 H1B 0.990
Si1 C11 1.8782(17)
Si1 C13 1.8844(18)
Si1 C12 1.8854(17)
C11 H11A 0.980
C11 H11B 0.980
C11 H11C 0.980
C12 H12A 0.980
C12 H12B 0.980
C12 H12C 0.980
C13 H13A 0.980
C13 H13B 0.980
C13 H13C 0.980
C2 Si2 1.8204(16)
C2 H2A 0.990
C2 H2B 0.990
Si2 C21 1.8664(18)
Si2 C22 1.8808(18)
Si2 C23 1.8879(19)
C21 H21A 0.980
C21 H21B 0.980
C21 H21C 0.980
C22 H22A 0.980
C22 H22B 0.980
C22 H22C 0.980
C23 H23A 0.980
C23 H23B 0.980
C23 H23C 0.980
C3 Si3 1.8265(14)
C3 H3A 0.990
C3 H3B 0.990
Si3 C33 1.8726(17)
Si3 C32 1.8737(19)
Si3 C31 1.881(2)
C31 H31A 0.980
C31 H31B 0.980
C31 H31C 0.980
C32 H32A 0.980
C32 H32B 0.980
C32 H32C 0.980
C33 H33A 0.980
C33 H33B 0.980
C33 H33C 0.980
C422 N444 1.400(8)
C422 N42 1.487(3)
C422 H42A 0.980
C422 H42B 0.980
C422 H42C 0.980
N41 C411 1.463(4)
N41 C413 1.482(3)
N41 C412 1.482(3)
N42 C421 1.458(4)
N42 C423 1.485(3)
C411 H41A 0.980
C411 H41B 0.980
C411 H41C 0.980
C412 H41D 0.980
C412 H41E 0.980
C412 H41F 0.980
C413 C421 1.494(4)
C413 H41G 0.990
C413 H41H 0.990
C421 H42D 0.990
C421 H42E 0.990
N43 C431 1.466(4)
N43 C432 1.469(4)
N43 C433 1.478(4)
C431 H43A 0.980
C431 H43B 0.980
C431 H43C 0.980
C432 H43D 0.980
C432 H43E 0.980
C432 H43F 0.980
C433 C423 1.532(4)
C433 H43M 0.990
C433 H43N 0.990
C423 H42F 0.990
C423 H42G 0.990
C423 H42I 0.9720
N433 C43C 1.476(11)
N433 C43B 1.479(12)
N433 C43A 1.479(12)
C43A H43G 0.980
C43A H43H 0.980
C43A H43I 0.980
C43B H43J 0.980
C43B H43K 0.980
C43B H43L 0.980
C43C C42A 1.421(10)
C43C H43O 0.990
C43C H43P 0.990
C42A N444 1.453(9)
C42A H42Z 0.990
C42A H42I 0.990
C444 C445 1.511(11)
C444 N444 1.523(10)
C444 H44A 0.990
C444 H44B 0.990
C445 N44 1.480(10)
C445 H44C 0.990
C445 H44D 0.990
N44 C447 1.469(11)
N44 C446 1.482(10)
C447 H44E 0.980
C447 H44F 0.980
C447 H44G 0.980
C446 H44H 0.980
C446 H44I 0.980
C446 H44J 0.980
